data_4118737
loop_
_publ_author_name
'Yi An Cheng'
'Tao Chen'
'Chong Kiat Tan'
'Jun Jie Heng'
'Ying-Yeung Yeung'

_publ_section_title
;
 Efficient Medium Ring Size Bromolactonization Using a Sulfur-Based
 Zwitterionic Organocatalyst
;
_journal_name_full 'Journal of the American Chemical Society'
_journal_page_first 16492
_journal_page_last 16495
_journal_paper_doi 10.1021/ja307210n
_journal_volume 134
_journal_year 2012
_chemical_formula_sum 'C19.5 H18 F6 N4 S'
_chemical_formula_weight 454.44
_chemical_name_systematic
; 
 ? 
;
_space_group_IT_number 33
_symmetry_cell_setting orthorhombic
_symmetry_space_group_name_Hall 'P 2c -2n'
_symmetry_space_group_name_H-M 'P n a 21'
_atom_sites_solution_hydrogens geom
_atom_sites_solution_primary direct
_atom_sites_solution_secondary difmap
_audit_creation_method SHELXL-97
_cell_angle_alpha 90.00
_cell_angle_beta 90.00
_cell_angle_gamma 90.00
_cell_formula_units_Z 8
_cell_length_a 10.0247(18)
_cell_length_b 14.497(3)
_cell_length_c 28.512(5)
_cell_measurement_reflns_used 2058
_cell_measurement_temperature 223(2)
_cell_measurement_theta_max 26.36
_cell_measurement_theta_min 2.47
_cell_volume 4143.6(13)
_computing_cell_refinement 'Bruker SMART'
_computing_data_collection 'Bruker SMART'
_computing_data_reduction 'Bruker SAINT'
_computing_molecular_graphics 'Bruker SHELXTL'
_computing_publication_material 'Bruker SHELXTL'
_computing_structure_refinement 'SHELXL-97 (Sheldrick, 1997)'
_computing_structure_solution 'SHELXS-97 (Sheldrick, 1990)'
_diffrn_ambient_temperature 223(2)
_diffrn_measured_fraction_theta_full 0.993
_diffrn_measured_fraction_theta_max 0.993
_diffrn_measurement_device_type 'CCD area detector'
_diffrn_measurement_method 'phi and omega scans'
_diffrn_radiation_monochromator graphite
_diffrn_radiation_source 'fine-focus sealed tube'
_diffrn_radiation_type MoK\a
_diffrn_radiation_wavelength 0.71073
_diffrn_reflns_av_R_equivalents 0.0603
_diffrn_reflns_av_sigmaI/netI 0.0753
_diffrn_reflns_limit_h_max 12
_diffrn_reflns_limit_h_min -12
_diffrn_reflns_limit_k_max 18
_diffrn_reflns_limit_k_min -18
_diffrn_reflns_limit_l_max 36
_diffrn_reflns_limit_l_min -31
_diffrn_reflns_number 18567
_diffrn_reflns_theta_full 27.49
_diffrn_reflns_theta_max 27.49
_diffrn_reflns_theta_min 1.58
_exptl_absorpt_coefficient_mu 0.223
_exptl_absorpt_correction_T_max 0.9780
_exptl_absorpt_correction_T_min 0.8853
_exptl_absorpt_correction_type multi-scan
_exptl_absorpt_process_details 'Sadabs, (Sheldrick 2001)'
_exptl_crystal_colour YELLOW
_exptl_crystal_density_diffrn 1.457
_exptl_crystal_density_meas ?
_exptl_crystal_description PLATE
_exptl_crystal_F_000 1864
_exptl_crystal_size_max 0.56
_exptl_crystal_size_mid 0.36
_exptl_crystal_size_min 0.10
_refine_diff_density_max 0.449
_refine_diff_density_min -0.366
_refine_diff_density_rms 0.068
_refine_ls_abs_structure_details 'Flack H D (1983), Acta Cryst. A39, 876-881'
_refine_ls_abs_structure_Flack 0.09(12)
_refine_ls_extinction_method none
_refine_ls_goodness_of_fit_ref 1.136
_refine_ls_hydrogen_treatment constr
_refine_ls_matrix_type full
_refine_ls_number_parameters 586
_refine_ls_number_reflns 8158
_refine_ls_number_restraints 157
_refine_ls_restrained_S_all 1.170
_refine_ls_R_factor_all 0.1043
_refine_ls_R_factor_gt 0.0794
_refine_ls_shift/su_max 0.000
_refine_ls_shift/su_mean 0.000
_refine_ls_structure_factor_coef Fsqd
_refine_ls_weighting_details 'calc w=1/[\s^2^(Fo^2^)+(0.0754P)^2^+0.6803P] where P=(Fo^2^+2Fc^2^)/3'
_refine_ls_weighting_scheme calc
_refine_ls_wR_factor_gt 0.1635
_refine_ls_wR_factor_ref 0.1748
_reflns_number_gt 6212
_reflns_number_total 8158
_reflns_threshold_expression >2sigma(I)
_cod_data_source_file ja307210n_si_001.cif
_cod_data_source_block a187
_cod_depositor_comments
;
The following automatic conversions were performed:

'_exptl_crystal_density_meas' value 'Not Measured' was changed to '?'
- the value is perceived as not measured.

Automatic conversion script
Id: cif_fix_values 3008 2015-01-20 13:52:24Z robertas 
;
_cod_original_cell_volume 4143.6(14)
_cod_original_formula_sum 'C19.50 H18 F6 N4 S'
_cod_database_code 4118737

loop_
_symmetry_equiv_pos_as_xyz
'x, y, z'
'-x, -y, z+1/2'
'x+1/2, -y+1/2, z'
'-x+1/2, y+1/2, z+1/2'

loop_
_atom_site_label
_atom_site_type_symbol
_atom_site_fract_x
_atom_site_fract_y
_atom_site_fract_z
_atom_site_U_iso_or_equiv
_atom_site_adp_type
_atom_site_occupancy
_atom_site_symmetry_multiplicity
_atom_site_calc_flag
_atom_site_refinement_flags
_atom_site_disorder_assembly
_atom_site_disorder_group
F1 F 0.2635(8) 0.7275(5) 0.7692(3) 0.093(2) Uani 0.784(15) 1 d PDU A 1
F2 F 0.4375(6) 0.7373(4) 0.8106(3) 0.0702(16) Uani 0.784(15) 1 d PDU A 1
F3 F 0.2743(11) 0.6637(4) 0.8380(3) 0.087(2) Uani 0.784(15) 1 d PDU A 1
F1A F 0.420(3) 0.7176(17) 0.8292(12) 0.093(2) Uani 0.216(15) 1 d PDU A 2
F2A F 0.2182(19) 0.6709(15) 0.8167(11) 0.0702(16) Uani 0.216(15) 1 d PDU A 2
F3A F 0.307(3) 0.7485(13) 0.7717(8) 0.087(2) Uani 0.216(15) 1 d PDU A 2
F4 F 0.3820(15) 0.3150(8) 0.8217(4) 0.125(4) Uani 0.615(5) 1 d PDU B 1
F5 F 0.2119(6) 0.3331(4) 0.7818(4) 0.0765(18) Uani 0.615(5) 1 d PDU B 1
F6 F 0.3767(13) 0.2741(4) 0.7509(4) 0.116(4) Uani 0.615(5) 1 d PDU B 1
F4A F 0.296(2) 0.2854(10) 0.7501(5) 0.125(4) Uani 0.385(5) 1 d PDU B 2
F5A F 0.4580(10) 0.2843(7) 0.7924(6) 0.0765(18) Uani 0.385(5) 1 d PDU B 2
F6A F 0.288(2) 0.3309(7) 0.8211(6) 0.116(4) Uani 0.385(5) 1 d PDU B 2
F7 F 1.7184(8) 0.6791(6) 0.4313(3) 0.097(3) Uani 0.768(10) 1 d PDU C 1
F8 F 1.7405(8) 0.7206(3) 0.5029(2) 0.077(2) Uani 0.768(10) 1 d PDU C 1
F9 F 1.8964(5) 0.6553(3) 0.4679(2) 0.0635(14) Uani 0.768(10) 1 d PDU C 1
F7A F 1.8769(19) 0.6818(16) 0.4846(10) 0.097(3) Uani 0.232(10) 1 d PDU C 2
F8A F 1.756(3) 0.6577(13) 0.4248(5) 0.077(2) Uani 0.232(10) 1 d PDU C 2
F9A F 1.6660(16) 0.7181(9) 0.4799(8) 0.0635(14) Uani 0.232(10) 1 d PDU C 2
F10 F 1.6783(4) 0.2567(2) 0.44133(16) 0.0777(12) Uani 1 1 d . . .
F11 F 1.8285(4) 0.2569(2) 0.49346(14) 0.0674(11) Uani 1 1 d . . .
F12 F 1.8662(4) 0.3237(2) 0.42871(14) 0.0733(12) Uani 1 1 d . . .
S1 S 0.58610(13) 0.69376(7) 0.64377(5) 0.0370(3) Uani 1 1 d . . .
S2 S 1.51149(13) 0.30375(8) 0.61098(5) 0.0377(3) Uani 1 1 d . . .
N1 N 0.6405(4) 0.5253(2) 0.68509(14) 0.0293(9) Uani 1 1 d . . .
N2 N 0.7763(4) 0.5674(2) 0.62443(13) 0.0269(9) Uani 1 1 d . . .
N3 N 1.0957(4) 0.4990(3) 0.53904(16) 0.0373(11) Uani 1 1 d . . .
N4 N 1.4624(4) 0.4711(3) 0.56858(15) 0.0349(10) Uani 1 1 d . . .
N5 N 1.3240(4) 0.4323(2) 0.62871(13) 0.0269(9) Uani 1 1 d . . .
N6 N 1.0059(4) 0.5058(3) 0.71380(16) 0.0351(10) Uani 1 1 d . . .
N7 N 1.0560(6) 0.4837(4) 0.8549(2) 0.0626(14) Uani 1 1 d . . .
N8 N 0.6504(6) 0.4727(5) 0.8927(3) 0.088(2) Uani 1 1 d . . .
C1 C 0.6610(4) 0.5909(3) 0.65576(17) 0.0284(11) Uani 1 1 d . . .
C2 C 0.5398(5) 0.5254(3) 0.71845(18) 0.0300(11) Uani 1 1 d . . .
C3 C 0.4896(5) 0.6032(3) 0.74207(19) 0.0340(11) Uani 1 1 d . . .
H3 H 0.5229 0.6621 0.7348 0.041 Uiso 1 1 calc R . .
C4 C 0.3916(5) 0.5937(3) 0.77582(19) 0.0374(12) Uani 1 1 d D A .
C5 C 0.3425(6) 0.5088(3) 0.78828(18) 0.0364(12) Uani 1 1 d . . .
H5 H 0.2753 0.5033 0.8111 0.044 Uiso 1 1 calc R . .
C6 C 0.3946(5) 0.4312(3) 0.76632(19) 0.0367(13) Uani 1 1 d D B .
C7 C 0.4924(5) 0.4387(3) 0.73283(18) 0.0324(11) Uani 1 1 d . . .
H7 H 0.5281 0.3850 0.7193 0.039 Uiso 1 1 calc R . .
C8 C 0.3391(7) 0.6794(4) 0.7991(2) 0.0608(17) Uani 1 1 d DU . .
C9 C 0.3485(6) 0.3373(4) 0.7811(2) 0.0555(15) Uani 1 1 d DU . .
C10 C 0.8578(5) 0.6323(3) 0.60738(19) 0.0303(10) Uani 1 1 d . . .
H10 H 0.8406 0.6943 0.6149 0.036 Uiso 1 1 calc R . .
C11 C 0.9643(5) 0.6129(3) 0.57969(18) 0.0305(11) Uani 1 1 d . . .
H11 H 1.0195 0.6610 0.5691 0.037 Uiso 1 1 calc R . .
C12 C 0.9933(5) 0.5202(3) 0.56645(18) 0.0287(11) Uani 1 1 d . . .
C13 C 0.9026(5) 0.4521(3) 0.58561(17) 0.0265(10) Uani 1 1 d . . .
H13 H 0.9157 0.3894 0.5784 0.032 Uiso 1 1 calc R . .
C14 C 0.8007(5) 0.4766(3) 0.61332(18) 0.0288(10) Uani 1 1 d . . .
H14 H 0.7444 0.4306 0.6255 0.035 Uiso 1 1 calc R . .
C15 C 1.1225(6) 0.4042(4) 0.5239(2) 0.0452(14) Uani 1 1 d . . .
H15A H 1.0936 0.3616 0.5481 0.068 Uiso 1 1 calc R . .
H15B H 1.2174 0.3966 0.5185 0.068 Uiso 1 1 calc R . .
H15C H 1.0742 0.3917 0.4951 0.068 Uiso 1 1 calc R . .
C16 C 1.1819(6) 0.5714(4) 0.5184(2) 0.0497(15) Uani 1 1 d . . .
H16A H 1.1331 0.6041 0.4942 0.074 Uiso 1 1 calc R . .
H16B H 1.2607 0.5431 0.5048 0.074 Uiso 1 1 calc R . .
H16C H 1.2086 0.6145 0.5427 0.074 Uiso 1 1 calc R . .
C17 C 1.4375(5) 0.4059(3) 0.59868(16) 0.0305(11) Uani 1 1 d . . .
C18 C 1.5640(5) 0.4688(3) 0.53503(17) 0.0312(11) Uani 1 1 d . . .
C19 C 1.6165(5) 0.3898(3) 0.51413(17) 0.0330(12) Uani 1 1 d . . .
H19A H 1.5846 0.3313 0.5228 0.040 Uiso 1 1 calc R . .
C20 C 1.7160(5) 0.3977(3) 0.48057(17) 0.0335(11) Uani 1 1 d . . .
C21 C 1.7668(6) 0.4824(4) 0.4670(2) 0.0418(13) Uani 1 1 d . . .
H21A H 1.8355 0.4867 0.4446 0.050 Uiso 1 1 calc R . .
C22 C 1.7126(6) 0.5608(3) 0.48743(18) 0.0389(13) Uani 1 1 d D C .
C23 C 1.6140(5) 0.5543(3) 0.52032(19) 0.0355(12) Uani 1 1 d . . .
H23A H 1.5788 0.6086 0.5334 0.043 Uiso 1 1 calc R . .
C24 C 1.7718(6) 0.3098(4) 0.46047(19) 0.0453(14) Uani 1 1 d . . .
C25 C 1.7626(6) 0.6544(4) 0.4717(2) 0.0543(15) Uani 1 1 d DU . .
C26 C 1.2401(5) 0.3675(3) 0.64636(19) 0.0327(11) Uani 1 1 d . . .
H26A H 1.2556 0.3051 0.6393 0.039 Uiso 1 1 calc R . .
C27A C 1.1359(5) 0.3895(3) 0.67351(19) 0.0358(12) Uani 1 1 d . . .
H27A H 1.0793 0.3424 0.6844 0.043 Uiso 1 1 calc R . .
C28 C 1.1089(5) 0.4829(3) 0.68638(18) 0.0294(11) Uani 1 1 d . . .
C29 C 1.1988(5) 0.5477(3) 0.66756(18) 0.0298(11) Uani 1 1 d . . .
H29A H 1.1873 0.6105 0.6747 0.036 Uiso 1 1 calc R . .
C30 C 1.3008(5) 0.5223(3) 0.63966(18) 0.0304(10) Uani 1 1 d . . .
H30A H 1.3575 0.5680 0.6274 0.036 Uiso 1 1 calc R . .
C31A C 0.9209(6) 0.4358(4) 0.7357(2) 0.0441(14) Uani 1 1 d . . .
H31D H 0.8606 0.4105 0.7124 0.066 Uiso 1 1 calc R . .
H31E H 0.8697 0.4637 0.7608 0.066 Uiso 1 1 calc R . .
H31F H 0.9762 0.3868 0.7483 0.066 Uiso 1 1 calc R . .
C32 C 0.9796(6) 0.6008(3) 0.7277(2) 0.0432(13) Uani 1 1 d . . .
H32D H 1.0526 0.6231 0.7470 0.065 Uiso 1 1 calc R . .
H32E H 0.8973 0.6034 0.7455 0.065 Uiso 1 1 calc R . .
H32F H 0.9715 0.6390 0.7000 0.065 Uiso 1 1 calc R . .
C33 C 0.9929(7) 0.4047(4) 0.8633(2) 0.0591(18) Uani 1 1 d . . .
H33 H 1.0425 0.3500 0.8602 0.071 Uiso 1 1 calc R . .
C34 C 0.8628(7) 0.3962(4) 0.8759(2) 0.0560(17) Uani 1 1 d . . .
H34 H 0.8263 0.3377 0.8819 0.067 Uiso 1 1 calc R . .
C35 C 0.7832(7) 0.4756(4) 0.8798(2) 0.0505(15) Uani 1 1 d . . .
C36 C 0.8461(8) 0.5589(4) 0.8706(2) 0.0570(16) Uani 1 1 d . . .
H36 H 0.7993 0.6149 0.8727 0.068 Uiso 1 1 calc R . .
C37 C 0.9787(8) 0.5573(4) 0.8583(2) 0.0628(18) Uani 1 1 d . . .
H37 H 1.0186 0.6145 0.8517 0.075 Uiso 1 1 calc R . .
C38 C 0.5884(8) 0.3839(6) 0.9020(3) 0.102(3) Uani 1 1 d . . .
H38A H 0.5981 0.3444 0.8748 0.152 Uiso 1 1 calc R . .
H38B H 0.4944 0.3928 0.9087 0.152 Uiso 1 1 calc R . .
H38C H 0.6313 0.3552 0.9288 0.152 Uiso 1 1 calc R . .
C39 C 0.5759(8) 0.5551(7) 0.8975(4) 0.108(3) Uani 1 1 d . . .
H39A H 0.5757 0.5742 0.9301 0.163 Uiso 1 1 calc R . .
H39B H 0.4850 0.5446 0.8872 0.163 Uiso 1 1 calc R . .
H39C H 0.6160 0.6032 0.8784 0.163 Uiso 1 1 calc R . .

loop_
_atom_site_aniso_label
_atom_site_aniso_U_11
_atom_site_aniso_U_22
_atom_site_aniso_U_33
_atom_site_aniso_U_23
_atom_site_aniso_U_13
_atom_site_aniso_U_12
F1 0.094(4) 0.045(3) 0.139(5) -0.031(3) -0.016(4) 0.027(3)
F2 0.093(3) 0.039(3) 0.078(4) -0.029(2) 0.025(3) -0.024(2)
F3 0.136(6) 0.051(3) 0.074(4) -0.026(3) 0.068(4) -0.018(3)
F1A 0.094(4) 0.045(3) 0.139(5) -0.031(3) -0.016(4) 0.027(3)
F2A 0.093(3) 0.039(3) 0.078(4) -0.029(2) 0.025(3) -0.024(2)
F3A 0.136(6) 0.051(3) 0.074(4) -0.026(3) 0.068(4) -0.018(3)
F4 0.179(10) 0.100(7) 0.096(4) 0.073(4) -0.067(6) -0.073(7)
F5 0.071(4) 0.042(3) 0.116(6) 0.018(3) 0.009(3) -0.013(2)
F6 0.168(9) 0.024(3) 0.156(6) -0.013(4) 0.110(7) -0.013(4)
F4A 0.179(10) 0.100(7) 0.096(4) 0.073(4) -0.067(6) -0.073(7)
F5A 0.071(4) 0.042(3) 0.116(6) 0.018(3) 0.009(3) -0.013(2)
F6A 0.168(9) 0.024(3) 0.156(6) -0.013(4) 0.110(7) -0.013(4)
F7 0.108(5) 0.079(5) 0.104(4) 0.072(4) -0.045(4) -0.028(4)
F8 0.112(5) 0.0167(19) 0.101(4) -0.006(2) 0.035(4) -0.013(2)
F9 0.068(3) 0.034(2) 0.088(4) -0.002(2) 0.012(3) -0.022(2)
F7A 0.108(5) 0.079(5) 0.104(4) 0.072(4) -0.045(4) -0.028(4)
F8A 0.112(5) 0.0167(19) 0.101(4) -0.006(2) 0.035(4) -0.013(2)
F9A 0.068(3) 0.034(2) 0.088(4) -0.002(2) 0.012(3) -0.022(2)
F10 0.093(3) 0.049(2) 0.091(3) -0.036(2) -0.002(3) -0.011(2)
F11 0.089(3) 0.0395(19) 0.074(3) 0.0115(17) 0.010(2) 0.0198(19)
F12 0.102(3) 0.0434(19) 0.075(3) -0.0008(17) 0.047(2) 0.0002(19)
S1 0.0462(7) 0.0193(5) 0.0454(7) 0.0035(6) 0.0061(7) 0.0107(5)
S2 0.0485(8) 0.0206(5) 0.0441(7) 0.0043(6) 0.0038(7) 0.0089(5)
N1 0.036(2) 0.0181(18) 0.034(2) 0.0001(16) 0.002(2) 0.0040(16)
N2 0.033(2) 0.0165(17) 0.031(2) -0.0022(14) -0.0020(18) 0.0002(15)
N3 0.041(3) 0.029(2) 0.043(3) -0.0047(19) 0.006(2) 0.0032(18)
N4 0.039(2) 0.023(2) 0.043(3) -0.0010(18) -0.005(2) 0.0016(17)
N5 0.029(2) 0.0156(17) 0.036(2) -0.0039(15) -0.0062(17) 0.0003(15)
N6 0.039(2) 0.0212(19) 0.045(3) 0.0063(18) 0.001(2) 0.0034(17)
N7 0.069(4) 0.052(3) 0.067(4) 0.004(3) 0.001(3) -0.003(3)
N8 0.069(4) 0.083(5) 0.112(6) 0.001(4) 0.027(4) -0.007(4)
C1 0.024(2) 0.025(2) 0.036(3) -0.0045(19) -0.002(2) -0.0002(18)
C2 0.032(3) 0.025(2) 0.034(3) -0.002(2) -0.009(2) 0.0090(19)
C3 0.036(3) 0.027(2) 0.040(3) -0.005(2) 0.004(2) -0.005(2)
C4 0.040(3) 0.033(3) 0.039(3) -0.007(2) 0.001(3) -0.002(2)
C5 0.048(3) 0.030(2) 0.031(3) -0.001(2) 0.006(3) -0.004(2)
C6 0.048(3) 0.017(2) 0.045(3) 0.002(2) -0.007(3) 0.003(2)
C7 0.042(3) 0.023(2) 0.032(3) 0.0017(19) 0.006(2) 0.009(2)
C8 0.079(5) 0.031(3) 0.073(4) -0.011(3) 0.028(3) -0.017(3)
C9 0.065(4) 0.042(3) 0.060(4) 0.006(3) 0.018(3) 0.005(3)
C10 0.037(3) 0.0119(19) 0.042(3) -0.0025(19) 0.001(3) -0.0041(18)
C11 0.037(3) 0.015(2) 0.038(3) 0.0015(19) -0.003(2) -0.0084(18)
C12 0.032(3) 0.021(2) 0.033(3) -0.0024(19) -0.007(2) -0.001(2)
C13 0.035(3) 0.0110(18) 0.034(3) -0.0032(17) 0.000(2) 0.0021(17)
C14 0.036(3) 0.0166(19) 0.033(3) 0.0022(19) -0.005(2) -0.0014(18)
C15 0.049(3) 0.037(3) 0.050(4) -0.005(2) 0.010(3) 0.005(3)
C16 0.046(3) 0.047(3) 0.056(4) 0.009(3) 0.020(3) 0.001(3)
C17 0.042(3) 0.019(2) 0.031(3) -0.0042(18) -0.009(2) -0.0016(19)
C18 0.040(3) 0.026(2) 0.028(3) 0.0059(19) -0.009(2) -0.003(2)
C19 0.046(3) 0.023(2) 0.030(3) 0.0027(19) -0.006(2) -0.004(2)
C20 0.048(3) 0.027(2) 0.025(2) 0.0024(19) -0.006(2) -0.005(2)
C21 0.044(3) 0.044(3) 0.038(3) 0.002(2) 0.001(3) -0.005(2)
C22 0.053(4) 0.033(3) 0.031(3) 0.010(2) 0.003(3) -0.003(2)
C23 0.046(3) 0.018(2) 0.043(3) 0.006(2) -0.015(3) 0.005(2)
C24 0.065(4) 0.036(3) 0.035(3) 0.003(2) 0.010(3) -0.002(3)
C25 0.070(4) 0.032(3) 0.060(4) 0.005(3) 0.017(3) -0.006(3)
C26 0.038(3) 0.016(2) 0.045(3) 0.000(2) -0.004(3) 0.0002(18)
C27A 0.043(3) 0.017(2) 0.048(3) 0.001(2) -0.006(3) -0.007(2)
C28 0.026(3) 0.031(3) 0.031(3) 0.004(2) -0.006(2) 0.0002(19)
C29 0.031(3) 0.0110(18) 0.047(3) -0.0039(19) -0.005(2) 0.0005(17)
C30 0.037(3) 0.020(2) 0.035(3) -0.0022(19) -0.002(2) -0.0053(19)
C31A 0.036(3) 0.035(3) 0.061(4) 0.009(3) 0.005(3) 0.005(2)
C32 0.045(3) 0.030(3) 0.054(4) -0.011(2) 0.005(3) 0.006(2)
C33 0.067(5) 0.051(4) 0.060(4) 0.005(3) 0.003(4) 0.015(3)
C34 0.071(4) 0.041(3) 0.056(4) 0.007(3) 0.006(3) 0.001(3)
C35 0.059(4) 0.049(3) 0.043(3) -0.004(3) 0.010(3) -0.014(3)
C36 0.076(5) 0.047(3) 0.048(4) -0.004(3) 0.009(3) 0.004(3)
C37 0.084(5) 0.044(3) 0.061(4) 0.005(3) -0.001(4) -0.005(3)
C38 0.076(5) 0.100(7) 0.129(8) -0.014(6) 0.024(6) -0.037(5)
C39 0.069(5) 0.142(9) 0.114(8) -0.019(6) 0.026(5) 0.043(5)

loop_
_atom_type_symbol
_atom_type_description
_atom_type_scat_dispersion_real
_atom_type_scat_dispersion_imag
_atom_type_scat_source
C C 0.0033 0.0016 'International Tables Vol C Tables 4.2.6.8 and 6.1.1.4'
H H 0.0000 0.0000 'International Tables Vol C Tables 4.2.6.8 and 6.1.1.4'
N N 0.0061 0.0033 'International Tables Vol C Tables 4.2.6.8 and 6.1.1.4'
F F 0.0171 0.0103 'International Tables Vol C Tables 4.2.6.8 and 6.1.1.4'
S S 0.1246 0.1234 'International Tables Vol C Tables 4.2.6.8 and 6.1.1.4'

loop_
_geom_angle_atom_site_label_1
_geom_angle_atom_site_label_2
_geom_angle_atom_site_label_3
_geom_angle
C1 N1 C2 124.3(4)
C10 N2 C14 118.7(4)
C10 N2 C1 121.8(4)
C14 N2 C1 119.4(4)
C12 N3 C15 122.2(4)
C12 N3 C16 121.4(4)
C15 N3 C16 116.1(4)
C17 N4 C18 125.0(4)
C26 N5 C30 118.1(4)
C26 N5 C17 121.0(4)
C30 N5 C17 120.9(4)
C28 N6 C32 122.2(4)
C28 N6 C31A 121.8(4)
C32 N6 C31A 115.7(4)
C37 N7 C33 113.8(6)
C35 N8 C39 120.6(7)
C35 N8 C38 119.2(7)
C39 N8 C38 120.3(7)
N1 C1 N2 110.1(4)
N1 C1 S1 135.1(4)
N2 C1 S1 114.8(3)
N1 C2 C7 116.5(4)
N1 C2 C3 126.2(4)
C7 C2 C3 117.1(5)
C4 C3 C2 120.6(5)
C5 C4 C3 121.6(5)
C5 C4 C8 120.1(5)
C3 C4 C8 118.3(4)
C4 C5 C6 118.3(5)
C7 C6 C5 121.2(4)
C7 C6 C9 119.2(4)
C5 C6 C9 119.6(5)
C6 C7 C2 121.0(4)
F3 C8 F1A 79.9(18)
F3 C8 F3A 121.0(12)
F1A C8 F3A 102.7(17)
F3 C8 F2A 37.1(12)
F1A C8 F2A 111.2(17)
F3A C8 F2A 94.0(17)
F3 C8 F2 105.5(6)
F1A C8 F2 27.4(18)
F3A C8 F2 81.3(14)
F2A C8 F2 130.1(11)
F3 C8 F1 110.5(7)
F1A C8 F1 123.4(13)
F3A C8 F1 23.2(14)
F2A C8 F1 76.7(15)
F2 C8 F1 104.3(6)
F3 C8 C4 113.9(5)
F1A C8 C4 115.1(12)
F3A C8 C4 117.1(11)
F2A C8 C4 114.4(9)
F2 C8 C4 111.7(5)
F1 C8 C4 110.4(6)
F4 C9 F4A 127.0(8)
F4 C9 F6 112.1(9)
F4A C9 F6 37.6(10)
F4 C9 F6A 44.9(9)
F4A C9 F6A 112.0(11)
F6 C9 F6A 129.8(7)
F4 C9 F5 104.1(8)
F4A C9 F5 64.7(10)
F6 C9 F5 101.4(7)
F6A C9 F5 61.0(10)
F4 C9 F5A 54.9(7)
F4A C9 F5A 99.3(10)
F6 C9 F5A 65.4(7)
F6A C9 F5A 97.4(10)
F5 C9 F5A 140.1(7)
F4 C9 C6 114.3(6)
F4A C9 C6 118.0(7)
F6 C9 C6 113.0(6)
F6A C9 C6 117.1(7)
F5 C9 C6 110.6(5)
F5A C9 C6 109.1(6)
N2 C10 C11 123.1(4)
C10 C11 C12 120.7(4)
N3 C12 C11 122.2(4)
N3 C12 C13 123.3(4)
C11 C12 C13 114.5(4)
C14 C13 C12 121.3(4)
C13 C14 N2 121.7(4)
N4 C17 N5 110.0(4)
N4 C17 S2 133.5(4)
N5 C17 S2 116.4(3)
C19 C18 N4 126.0(4)
C19 C18 C23 117.6(5)
N4 C18 C23 116.3(4)
C20 C19 C18 119.9(4)
C21 C20 C19 122.1(5)
C21 C20 C24 120.5(5)
C19 C20 C24 117.4(4)
C20 C21 C22 117.7(5)
C23 C22 C21 121.0(5)
C23 C22 C25 120.3(5)
C21 C22 C25 118.7(5)
C22 C23 C18 121.7(5)
F12 C24 F10 108.1(5)
F12 C24 F11 105.3(5)
F10 C24 F11 104.8(5)
F12 C24 C20 113.4(5)
F10 C24 C20 112.6(5)
F11 C24 C20 112.0(5)
F7A C25 F7 119.0(12)
F7A C25 F8 74.4(14)
F7 C25 F8 110.1(6)
F7A C25 F8A 108.6(14)
F7 C25 F8A 22.9(10)
F8 C25 F8A 129.5(10)
F7A C25 F9 28.2(15)
F7 C25 F9 105.5(6)
F8 C25 F9 102.4(6)
F8A C25 F9 87.9(12)
F7A C25 F9A 112.5(13)
F7 C25 F9A 73.6(10)
F8 C25 F9A 43.5(8)
F8A C25 F9A 96.5(12)
F9 C25 F9A 135.9(8)
F7A C25 C22 119.6(10)
F7 C25 C22 113.6(6)
F8 C25 C22 113.2(5)
F8A C25 C22 108.2(10)
F9 C25 C22 111.2(5)
F9A C25 C22 108.8(8)
C27A C26 N5 122.2(4)
C26 C27A C28 121.5(4)
N6 C28 C29 123.4(4)
N6 C28 C27A 122.1(5)
C29 C28 C27A 114.4(4)
C30 C29 C28 121.9(4)
C29 C30 N5 121.8(4)
N7 C33 C34 125.6(6)
C33 C34 C35 119.5(6)
N8 C35 C36 121.0(6)
N8 C35 C34 123.0(6)
C36 C35 C34 116.1(6)
C37 C36 C35 118.2(6)
N7 C37 C36 126.8(6)

loop_
_geom_bond_atom_site_label_1
_geom_bond_atom_site_label_2
_geom_bond_distance
F1 C8 1.338(9)
F2 C8 1.337(7)
F3 C8 1.306(7)
F1A C8 1.307(14)
F2A C8 1.318(13)
F3A C8 1.311(14)
F4 C9 1.249(9)
F5 C9 1.371(8)
F6 C9 1.287(8)
F4A C9 1.272(12)
F5A C9 1.378(10)
F6A C9 1.297(11)
F7 C25 1.285(8)
F8 C25 1.327(7)
F9 C25 1.346(7)
F7A C25 1.266(13)
F8A C25 1.340(13)
F9A C25 1.357(12)
F10 C24 1.330(7)
F11 C24 1.340(7)
F12 C24 1.325(6)
S1 C1 1.704(4)
S2 C17 1.693(5)
N1 C1 1.282(6)
N1 C2 1.387(6)
N2 C10 1.338(6)
N2 C14 1.376(5)
N2 C1 1.500(6)
N3 C12 1.326(7)
N3 C15 1.465(6)
N3 C16 1.482(7)
N4 C17 1.301(6)
N4 C18 1.398(7)
N5 C26 1.357(6)
N5 C30 1.362(5)
N5 C17 1.475(6)
N6 C28 1.338(7)
N6 C32 1.457(6)
N6 C31A 1.464(7)
N7 C37 1.323(8)
N7 C33 1.330(8)
N8 C35 1.381(9)
N8 C39 1.416(10)
N8 C38 1.455(10)
C2 C7 1.405(7)
C2 C3 1.406(6)
C3 C4 1.381(7)
C4 C5 1.372(7)
C4 C8 1.503(8)
C5 C6 1.389(7)
C6 C7 1.372(7)
C6 C9 1.499(8)
C10 C11 1.357(7)
C11 C12 1.425(6)
C12 C13 1.449(7)
C13 C14 1.340(7)
C18 C19 1.394(7)
C18 C23 1.402(6)
C19 C20 1.387(7)
C20 C21 1.384(7)
C20 C24 1.505(7)
C21 C22 1.388(8)
C22 C23 1.366(7)
C22 C25 1.514(7)
C26 C27A 1.338(7)
C27A C28 1.428(7)
C28 C29 1.408(7)
C29 C30 1.347(7)
C33 C34 1.358(10)
C34 C35 1.405(8)
C35 C36 1.388(8)
C36 C37 1.375(10)
